data_4338611
loop_
_publ_author_name
'Clegg, William'
'Graham, David V.'
'Herd, Emma'
'Hevia, Eva'
'Kennedy, Alan R.'
'McCall, Matthew D.'
'Russo, Luca'

_publ_section_title
;
 Donor-Dictated Interlocking Co-Complexation Reactions of LiNHDipp with
 Dimethylzinc: Synthesis and Structures of New Methyl(amido)zincates
;
_journal_coden_ASTM INOCAJ
_journal_issue 12
_journal_name_full 'Inorganic Chemistry'
_journal_page_first 5320
_journal_page_last 5327
_journal_paper_doi 10.1021/ic900313b
_journal_volume 48
_journal_year 2009
_chemical_formula_moiety 'C23 H47 Li N4 Zn, 0.5 C7 H8'
_chemical_formula_sum 'C26.5 H51 Li N4 Zn'
_chemical_formula_weight 498.02
_space_group_IT_number 2
_symmetry_cell_setting triclinic
_symmetry_space_group_name_Hall '-P 1'
_symmetry_space_group_name_H-M 'P -1'
_atom_sites_solution_hydrogens geom
_atom_sites_solution_primary direct
_atom_sites_solution_secondary difmap
_audit_creation_method SHELXL-97
_cell_angle_alpha 91.976(7)
_cell_angle_beta 101.641(8)
_cell_angle_gamma 104.928(7)
_cell_formula_units_Z 2
_cell_length_a 9.6061(10)
_cell_length_b 9.8717(07)
_cell_length_c 16.5903(17)
_cell_measurement_reflns_used 6781
_cell_measurement_temperature 150(2)
_cell_measurement_theta_max 27.5
_cell_measurement_theta_min 2.5
_cell_volume 1482.6(3)
_computing_cell_refinement EvalCCD
_computing_data_collection 'Nonius COLLECT'
_computing_data_reduction EvalCCD
_computing_molecular_graphics 'Bruker SHELXTL'
_computing_publication_material 'Bruker SHELXTL and local programs'
_computing_structure_refinement 'Bruker SHELXTL'
_computing_structure_solution 'Bruker SHELXTL'
_diffrn_ambient_temperature 150(2)
_diffrn_measured_fraction_theta_full 0.989
_diffrn_measured_fraction_theta_max 0.989
_diffrn_measurement_device_type 'Nonius KappaCCD diffractometer'
_diffrn_measurement_method '\f and \w scans'
_diffrn_radiation_monochromator graphite
_diffrn_radiation_source 'sealed tube'
_diffrn_radiation_type MoK\a
_diffrn_radiation_wavelength 0.71073
_diffrn_reflns_av_R_equivalents 0.0327
_diffrn_reflns_av_sigmaI/netI 0.0250
_diffrn_reflns_limit_h_max 11
_diffrn_reflns_limit_h_min -11
_diffrn_reflns_limit_k_max 11
_diffrn_reflns_limit_k_min -11
_diffrn_reflns_limit_l_max 19
_diffrn_reflns_limit_l_min -19
_diffrn_reflns_number 21036
_diffrn_reflns_theta_full 25.00
_diffrn_reflns_theta_max 25.00
_diffrn_reflns_theta_min 5.29
_diffrn_standards_number 0
_exptl_absorpt_coefficient_mu 0.847
_exptl_absorpt_correction_T_max 0.734
_exptl_absorpt_correction_T_min 0.626
_exptl_absorpt_correction_type multi-scan
_exptl_absorpt_process_details SADABS
_exptl_crystal_colour colourless
_exptl_crystal_density_diffrn 1.116
_exptl_crystal_density_method 'not measured'
_exptl_crystal_description block
_exptl_crystal_F_000 542
_exptl_crystal_size_max 0.61
_exptl_crystal_size_mid 0.48
_exptl_crystal_size_min 0.39
_refine_diff_density_max 0.352
_refine_diff_density_min -0.210
_refine_diff_density_rms 0.038
_refine_ls_extinction_coef 0.0074(17)
_refine_ls_extinction_expression Fc^*^=kFc[1+0.001xFc^2^\l^3^/sin(2\q)]^-1/4^
_refine_ls_extinction_method SHELXL
_refine_ls_goodness_of_fit_ref 1.050
_refine_ls_hydrogen_treatment mixed
_refine_ls_matrix_type full
_refine_ls_number_parameters 323
_refine_ls_number_reflns 5171
_refine_ls_number_restraints 99
_refine_ls_restrained_S_all 1.056
_refine_ls_R_factor_all 0.0331
_refine_ls_R_factor_gt 0.0275
_refine_ls_shift/su_max 0.001
_refine_ls_shift/su_mean 0.000
_refine_ls_structure_factor_coef Fsqd
_refine_ls_weighting_details 'calc w=1/[\s^2^(Fo^2^)+(0.0333P)^2^+0.5902P] where P=(Fo^2^+2Fc^2^)/3'
_refine_ls_weighting_scheme calc
_refine_ls_wR_factor_gt 0.0702
_refine_ls_wR_factor_ref 0.0742
_reflns_number_gt 4648
_reflns_number_total 5171
_reflns_threshold_expression I>2\s(I)
_cod_data_source_file ic900313b_si_002.cif
_cod_data_source_block rem428_compound2
_cod_original_cell_volume 1482.6(2)
_cod_original_formula_sum 'C26.50 H51 Li N4 Zn'
_cod_database_code 4338611

loop_
_symmetry_equiv_pos_as_xyz
'x, y, z'
'-x, -y, -z'

loop_
_atom_site_label
_atom_site_type_symbol
_atom_site_fract_x
_atom_site_fract_y
_atom_site_fract_z
_atom_site_U_iso_or_equiv
_atom_site_adp_type
_atom_site_occupancy
_atom_site_symmetry_multiplicity
_atom_site_calc_flag
_atom_site_refinement_flags
_atom_site_disorder_assembly
_atom_site_disorder_group
Zn Zn -0.10573(2) -0.00691(2) 0.250091(12) 0.03459(9) Uani 1 1 d . . .
Li Li 0.2043(3) 0.3122(3) 0.28662(16) 0.0276(5) Uani 1 1 d . . .
C1 C -0.1309(2) -0.1858(2) 0.30343(14) 0.0509(5) Uani 1 1 d . . .
H1A H -0.1685 -0.1762 0.3534 0.076 Uiso 1 1 calc R . .
H1B H -0.0356 -0.2076 0.3182 0.076 Uiso 1 1 calc R . .
H1C H -0.2013 -0.2621 0.2650 0.076 Uiso 1 1 calc R . .
C2 C -0.2389(2) 0.0909(3) 0.18122(15) 0.0562(5) Uani 1 1 d . . .
H2A H -0.3122 0.0226 0.1393 0.084 Uiso 1 1 calc R . .
H2B H -0.1804 0.1644 0.1540 0.084 Uiso 1 1 calc R . .
H2C H -0.2894 0.1336 0.2166 0.084 Uiso 1 1 calc R . .
C3 C 0.21994(16) 0.02553(14) 0.27261(9) 0.0240(3) Uani 1 1 d . . .
C4 C 0.26947(17) 0.00313(15) 0.35656(9) 0.0254(3) Uani 1 1 d . . .
C5 C 0.38559(18) -0.05822(17) 0.37746(10) 0.0319(4) Uani 1 1 d . . .
H5 H 0.4190 -0.0719 0.4337 0.038 Uiso 1 1 calc R . .
C6 C 0.45403(18) -0.10006(17) 0.31871(11) 0.0343(4) Uani 1 1 d . . .
H6 H 0.5358 -0.1381 0.3346 0.041 Uiso 1 1 calc R . .
C7 C 0.40062(18) -0.08516(16) 0.23637(11) 0.0325(4) Uani 1 1 d . . .
H7 H 0.4448 -0.1165 0.1956 0.039 Uiso 1 1 calc R . .
C8 C 0.28431(17) -0.02574(15) 0.21175(10) 0.0277(3) Uani 1 1 d . . .
C9 C 0.20252(18) 0.05059(16) 0.42461(10) 0.0294(3) Uani 1 1 d . . .
H9 H 0.1033 0.0614 0.3980 0.035 Uiso 1 1 calc R . .
C10 C 0.1799(2) -0.05654(19) 0.48944(12) 0.0425(4) Uani 1 1 d . . .
H10A H 0.1215 -0.1488 0.4616 0.064 Uiso 1 1 calc R . .
H10B H 0.1278 -0.0251 0.5283 0.064 Uiso 1 1 calc R . .
H10C H 0.2762 -0.0639 0.5196 0.064 Uiso 1 1 calc R . .
C11 C 0.2960(2) 0.19383(17) 0.46847(10) 0.0362(4) Uani 1 1 d . . .
H11A H 0.3950 0.1870 0.4939 0.054 Uiso 1 1 calc R . .
H11B H 0.2494 0.2218 0.5113 0.054 Uiso 1 1 calc R . .
H11C H 0.3033 0.2643 0.4282 0.054 Uiso 1 1 calc R . .
C12 C 0.2259(2) -0.01379(18) 0.12020(10) 0.0364(4) Uani 1 1 d . . .
H12 H 0.2091 0.0817 0.1157 0.044 Uiso 1 1 calc R . .
C13 C 0.3333(3) -0.0256(3) 0.06512(13) 0.0673(7) Uani 1 1 d . . .
H13A H 0.4293 0.0419 0.0875 0.101 Uiso 1 1 calc R . .
H13B H 0.2941 -0.0049 0.0090 0.101 Uiso 1 1 calc R . .
H13C H 0.3450 -0.1213 0.0636 0.101 Uiso 1 1 calc R . .
C14 C 0.0753(2) -0.1222(2) 0.08773(12) 0.0505(5) Uani 1 1 d . . .
H14A H 0.0890 -0.2172 0.0858 0.076 Uiso 1 1 calc R . .
H14B H 0.0321 -0.1027 0.0321 0.076 Uiso 1 1 calc R . .
H14C H 0.0091 -0.1156 0.1247 0.076 Uiso 1 1 calc R . .
C15 C 0.1734(3) 0.5382(2) 0.41118(13) 0.0552(5) Uani 1 1 d . . .
H15A H 0.2479 0.6021 0.3876 0.083 Uiso 1 1 calc R . .
H15B H 0.2224 0.4992 0.4589 0.083 Uiso 1 1 calc R . .
H15C H 0.1088 0.5901 0.4288 0.083 Uiso 1 1 calc R . .
C16 C -0.0262(2) 0.3290(2) 0.38566(13) 0.0480(5) Uani 1 1 d . . .
H16A H 0.0234 0.2939 0.4348 0.072 Uiso 1 1 calc R . .
H16B H -0.0836 0.2495 0.3453 0.072 Uiso 1 1 calc R . .
H16C H -0.0924 0.3810 0.4013 0.072 Uiso 1 1 calc R . .
C17 C 0.0076(2) 0.4774(2) 0.27577(13) 0.0447(5) Uani 1 1 d . . .
H17A H -0.0404 0.5465 0.2945 0.054 Uiso 1 1 calc R . .
H17B H -0.0706 0.3985 0.2423 0.054 Uiso 1 1 calc R . .
C18 C 0.1116(2) 0.5466(2) 0.22264(12) 0.0434(4) Uani 1 1 d . . .
H18A H 0.0573 0.5885 0.1774 0.052 Uiso 1 1 calc R . .
H18B H 0.1920 0.6234 0.2565 0.052 Uiso 1 1 calc R . .
C19 C 0.0792(3) 0.3746(2) 0.10776(12) 0.0524(5) Uani 1 1 d . . .
H19A H 0.0729 0.4452 0.0681 0.079 Uiso 1 1 calc R . .
H19B H -0.0196 0.3295 0.1163 0.079 Uiso 1 1 calc R . .
H19C H 0.1202 0.3033 0.0862 0.079 Uiso 1 1 calc R . .
C20 C 0.3244(2) 0.5101(2) 0.17446(12) 0.0458(5) Uani 1 1 d . . .
H20A H 0.3241 0.5998 0.1495 0.055 Uiso 1 1 calc R . .
H20B H 0.3499 0.4479 0.1350 0.055 Uiso 1 1 calc R . .
C21 C 0.4399(2) 0.5393(2) 0.25280(13) 0.0461(5) Uani 1 1 d . . .
H21A H 0.5377 0.5781 0.2397 0.055 Uiso 1 1 calc R . .
H21B H 0.4220 0.6119 0.2891 0.055 Uiso 1 1 calc R . .
C22 C 0.5011(2) 0.3157(2) 0.25519(15) 0.0514(5) Uani 1 1 d . . .
H22A H 0.5985 0.3651 0.2463 0.077 Uiso 1 1 calc R . .
H22B H 0.4337 0.2798 0.2017 0.077 Uiso 1 1 calc R . .
H22C H 0.5098 0.2369 0.2884 0.077 Uiso 1 1 calc R . .
C23 C 0.5433(2) 0.4609(3) 0.37974(14) 0.0594(6) Uani 1 1 d . . .
H23A H 0.5519 0.3793 0.4104 0.089 Uiso 1 1 calc R . .
H23B H 0.5036 0.5228 0.4108 0.089 Uiso 1 1 calc R . .
H23C H 0.6409 0.5126 0.3722 0.089 Uiso 1 1 calc R . .
C24 C 0.7159(12) 0.5352(14) 0.0869(6) 0.1388(19) Uani 0.50 1 d PU A -1
H24A H 0.7526 0.6370 0.1018 0.208 Uiso 0.50 1 calc PR A -1
H24B H 0.7853 0.5031 0.0602 0.208 Uiso 0.50 1 calc PR A -1
H24C H 0.7066 0.4868 0.1370 0.208 Uiso 0.50 1 calc PR A -1
C25 C 0.5815(4) 0.5055(6) 0.0340(3) 0.0748(16) Uani 0.50 1 d PGU A -1
C26 C 0.5243(7) 0.6163(5) 0.0080(3) 0.081(2) Uani 0.50 1 d PGU A -1
H26 H 0.5774 0.7104 0.0284 0.097 Uiso 0.50 1 calc PR A -1
C27 C 0.3892(7) 0.5894(8) -0.0478(3) 0.101(2) Uani 0.50 1 d PGU A -1
H27 H 0.3501 0.6651 -0.0656 0.121 Uiso 0.50 1 calc PR A -1
C28 C 0.3115(5) 0.4517(10) -0.0777(3) 0.1388(19) Uani 0.50 1 d PGU A -1
H28 H 0.2192 0.4333 -0.1158 0.167 Uiso 0.50 1 calc PR A -1
C29 C 0.3687(6) 0.3409(7) -0.0516(3) 0.103(2) Uani 0.50 1 d PGU A -1
H29 H 0.3156 0.2468 -0.0720 0.124 Uiso 0.50 1 calc PR A -1
C30 C 0.5038(6) 0.3678(5) 0.0042(3) 0.097(2) Uani 0.50 1 d PGU A -1
H30 H 0.5429 0.2921 0.0220 0.117 Uiso 0.50 1 calc PR A -1
N1 N 0.11315(14) 0.10050(13) 0.25294(9) 0.0265(3) Uani 1 1 d . . .
H1 H 0.097(2) 0.1083(19) 0.2013(13) 0.033(5) Uiso 1 1 d . . .
N2 N 0.44338(15) 0.41284(14) 0.29857(9) 0.0341(3) Uani 1 1 d . . .
N3 N 0.17577(17) 0.44335(15) 0.18701(9) 0.0347(3) Uani 1 1 d . . .
N4 N 0.08524(17) 0.42343(14) 0.34873(9) 0.0346(3) Uani 1 1 d . . .

loop_
_atom_site_aniso_label
_atom_site_aniso_U_11
_atom_site_aniso_U_22
_atom_site_aniso_U_33
_atom_site_aniso_U_23
_atom_site_aniso_U_13
_atom_site_aniso_U_12
Zn 0.02855(12) 0.03388(13) 0.03924(14) -0.00122(8) 0.00680(8) 0.00580(8)
Li 0.0335(14) 0.0231(12) 0.0279(13) 0.0029(10) 0.0100(11) 0.0083(11)
C1 0.0451(11) 0.0344(10) 0.0669(14) 0.0030(9) 0.0125(10) -0.0001(8)
C2 0.0337(10) 0.0651(14) 0.0630(14) 0.0136(11) 0.0003(9) 0.0083(10)
C3 0.0229(7) 0.0161(7) 0.0303(8) 0.0004(6) 0.0051(6) 0.0013(6)
C4 0.0251(8) 0.0200(7) 0.0290(8) -0.0003(6) 0.0050(6) 0.0035(6)
C5 0.0337(9) 0.0291(8) 0.0309(8) 0.0001(7) 0.0001(7) 0.0103(7)
C6 0.0290(8) 0.0296(8) 0.0449(10) -0.0025(7) 0.0032(7) 0.0131(7)
C7 0.0338(9) 0.0257(8) 0.0396(9) -0.0051(7) 0.0139(7) 0.0073(7)
C8 0.0314(8) 0.0205(7) 0.0305(8) 0.0002(6) 0.0099(7) 0.0036(6)
C9 0.0330(8) 0.0289(8) 0.0271(8) 0.0010(6) 0.0069(7) 0.0095(7)
C10 0.0535(11) 0.0365(10) 0.0415(10) 0.0089(8) 0.0213(9) 0.0098(8)
C11 0.0485(10) 0.0311(9) 0.0294(9) 0.0004(7) 0.0078(8) 0.0125(8)
C12 0.0495(11) 0.0319(9) 0.0297(9) 0.0016(7) 0.0115(8) 0.0122(8)
C13 0.0851(18) 0.0953(19) 0.0369(11) 0.0097(11) 0.0290(12) 0.0391(15)
C14 0.0660(14) 0.0408(10) 0.0327(10) -0.0024(8) -0.0075(9) 0.0082(10)
C15 0.0769(15) 0.0430(11) 0.0484(12) -0.0085(9) 0.0209(11) 0.0171(11)
C16 0.0570(12) 0.0496(11) 0.0524(12) 0.0130(9) 0.0334(10) 0.0230(10)
C17 0.0503(11) 0.0433(10) 0.0528(11) 0.0152(9) 0.0198(9) 0.0263(9)
C18 0.0558(12) 0.0362(10) 0.0485(11) 0.0190(8) 0.0178(9) 0.0238(9)
C19 0.0620(13) 0.0584(13) 0.0330(10) 0.0115(9) 0.0054(9) 0.0127(10)
C20 0.0546(12) 0.0406(10) 0.0483(11) 0.0186(9) 0.0262(9) 0.0102(9)
C21 0.0455(11) 0.0318(9) 0.0608(12) 0.0046(8) 0.0238(10) 0.0006(8)
C22 0.0421(11) 0.0393(10) 0.0747(15) -0.0020(10) 0.0226(10) 0.0076(9)
C23 0.0420(12) 0.0691(15) 0.0506(13) -0.0062(11) 0.0041(10) -0.0077(10)
C24 0.107(4) 0.225(6) 0.079(3) 0.014(3) 0.037(3) 0.022(3)
C25 0.039(3) 0.145(5) 0.036(2) 0.007(3) 0.020(2) 0.008(3)
C26 0.104(5) 0.082(4) 0.071(5) 0.008(4) 0.065(4) 0.018(4)
C27 0.106(5) 0.156(6) 0.068(4) 0.043(4) 0.050(4) 0.054(5)
C28 0.107(4) 0.225(6) 0.079(3) 0.014(3) 0.037(3) 0.022(3)
C29 0.074(4) 0.153(6) 0.067(4) -0.013(4) 0.037(3) -0.010(4)
C30 0.104(6) 0.112(5) 0.090(6) 0.008(5) 0.065(4) 0.021(4)
N1 0.0277(7) 0.0241(7) 0.0273(7) 0.0030(5) 0.0045(6) 0.0075(5)
N2 0.0313(7) 0.0276(7) 0.0403(8) -0.0013(6) 0.0098(6) 0.0012(6)
N3 0.0435(8) 0.0327(7) 0.0303(7) 0.0086(6) 0.0128(6) 0.0103(6)
N4 0.0475(9) 0.0309(7) 0.0335(8) 0.0064(6) 0.0177(7) 0.0173(7)

loop_
_atom_type_symbol
_atom_type_description
_atom_type_scat_dispersion_real
_atom_type_scat_dispersion_imag
_atom_type_scat_source
C C 0.0033 0.0016 'International Tables Vol C Tables 4.2.6.8 and 6.1.1.4'
H H 0.0000 0.0000 'International Tables Vol C Tables 4.2.6.8 and 6.1.1.4'
Li Li -0.0003 0.0001 'International Tables Vol C Tables 4.2.6.8 and 6.1.1.4'
N N 0.0061 0.0033 'International Tables Vol C Tables 4.2.6.8 and 6.1.1.4'
Zn Zn 0.2839 1.4301 'International Tables Vol C Tables 4.2.6.8 and 6.1.1.4'

loop_
_geom_angle_atom_site_label_1
_geom_angle_atom_site_label_2
_geom_angle_atom_site_label_3
_geom_angle
C1 Zn C2 136.04(9)
C1 Zn N1 114.55(7)
C2 Zn N1 108.97(7)
C17 Li N1 116.27(12)
C17 Li H1 109.7(5)
C17 Li N2 119.94(11)
C17 Li N3 58.43(8)
C17 Li N4 31.77(7)
N1 Li H1 21.6(5)
N1 Li N2 121.88(13)
N1 Li N3 114.24(13)
N1 Li N4 118.23(13)
H1 Li N2 118.5(5)
H1 Li N3 93.0(5)
H1 Li N4 124.4(5)
N2 Li N3 84.48(11)
N2 Li N4 116.94(12)
N3 Li N4 87.72(11)
Zn C1 H1A 109.5
Zn C1 H1B 109.5
Zn C1 H1C 109.5
H1A C1 H1B 109.5
H1A C1 H1C 109.5
H1B C1 H1C 109.5
Zn C2 H2A 109.5
Zn C2 H2B 109.5
Zn C2 H2C 109.5
H2A C2 H2B 109.5
H2A C2 H2C 109.5
H2B C2 H2C 109.5
C4 C3 C8 118.33(14)
C4 C3 N1 119.12(13)
C8 C3 N1 122.52(14)
C3 C4 C5 119.34(14)
C3 C4 C9 121.35(14)
C5 C4 C9 119.25(14)
C4 C5 H5 119.0
C4 C5 C6 122.06(15)
H5 C5 C6 119.0
C5 C6 H6 120.7
C5 C6 C7 118.59(15)
H6 C6 C7 120.7
C6 C7 H7 119.1
C6 C7 C8 121.87(15)
H7 C7 C8 119.1
C3 C8 C7 119.57(15)
C3 C8 C12 119.91(14)
C7 C8 C12 120.51(14)
C4 C9 H9 107.6
C4 C9 C10 113.12(13)
C4 C9 C11 111.52(13)
H9 C9 C10 107.6
H9 C9 C11 107.6
C10 C9 C11 109.10(14)
C9 C10 H10A 109.5
C9 C10 H10B 109.5
C9 C10 H10C 109.5
H10A C10 H10B 109.5
H10A C10 H10C 109.5
H10B C10 H10C 109.5
C9 C11 H11A 109.5
C9 C11 H11B 109.5
C9 C11 H11C 109.5
H11A C11 H11B 109.5
H11A C11 H11C 109.5
H11B C11 H11C 109.5
C8 C12 H12 107.0
C8 C12 C13 114.15(16)
C8 C12 C14 110.73(14)
H12 C12 C13 107.0
H12 C12 C14 107.0
C13 C12 C14 110.44(17)
C12 C13 H13A 109.5
C12 C13 H13B 109.5
C12 C13 H13C 109.5
H13A C13 H13B 109.5
H13A C13 H13C 109.5
H13B C13 H13C 109.5
C12 C14 H14A 109.5
C12 C14 H14B 109.5
C12 C14 H14C 109.5
H14A C14 H14B 109.5
H14A C14 H14C 109.5
H14B C14 H14C 109.5
H15A C15 H15B 109.5
H15A C15 H15C 109.5
H15A C15 N4 109.5
H15B C15 H15C 109.5
H15B C15 N4 109.5
H15C C15 N4 109.5
H16A C16 H16B 109.5
H16A C16 H16C 109.5
H16A C16 N4 109.5
H16B C16 H16C 109.5
H16B C16 N4 109.5
H16C C16 N4 109.5
Li C17 H17A 157.4
Li C17 H17B 89.4
Li C17 C18 77.01(11)
Li C17 N4 49.90(9)
H17A C17 H17B 107.9
H17A C17 C18 109.2
H17A C17 N4 109.2
H17B C17 C18 109.2
H17B C17 N4 109.2
C18 C17 N4 111.96(16)
C17 C18 H18A 109.4
C17 C18 H18B 109.4
C17 C18 N3 111.03(15)
H18A C18 H18B 108.0
H18A C18 N3 109.4
H18B C18 N3 109.4
H19A C19 H19B 109.5
H19A C19 H19C 109.5
H19A C19 N3 109.5
H19B C19 H19C 109.5
H19B C19 N3 109.5
H19C C19 N3 109.5
H20A C20 H20B 107.8
H20A C20 C21 109.0
H20A C20 N3 109.0
H20B C20 C21 109.0
H20B C20 N3 109.0
C21 C20 N3 112.87(15)
C20 C21 H21A 108.9
C20 C21 H21B 108.9
C20 C21 N2 113.58(15)
H21A C21 H21B 107.7
H21A C21 N2 108.9
H21B C21 N2 108.9
H22A C22 H22B 109.5
H22A C22 H22C 109.5
H22A C22 N2 109.5
H22B C22 H22C 109.5
H22B C22 N2 109.5
H22C C22 N2 109.5
H23A C23 H23B 109.5
H23A C23 H23C 109.5
H23A C23 N2 109.5
H23B C23 H23C 109.5
H23B C23 N2 109.5
H23C C23 N2 109.5
H24A C24 H24B 109.5
H24A C24 H24C 109.5
H24A C24 C25 109.5
H24B C24 H24C 109.5
H24B C24 C25 109.5
H24C C24 C25 109.5
C24 C25 C26 118.7(8)
C24 C25 C30 121.2(8)
C26 C25 C30 120.0
C25 C26 H26 120.0
C25 C26 C27 120.0
H26 C26 C27 120.0
C26 C27 H27 120.0
C26 C27 C28 120.0
H27 C27 C28 120.0
C27 C28 H28 120.0
C27 C28 C29 120.0
H28 C28 C29 120.0
C28 C29 H29 120.0
C28 C29 C30 120.0
H29 C29 C30 120.0
C25 C30 C29 120.0
C25 C30 H30 120.0
C29 C30 H30 120.0
Zn N1 Li 124.71(10)
Zn N1 C3 117.36(9)
Zn N1 H1 93.8(13)
Li N1 C3 110.96(12)
Li N1 H1 95.2(13)
C3 N1 H1 108.4(13)
Li N2 C21 101.43(12)
Li N2 C22 106.95(12)
Li N2 C23 121.49(14)
C21 N2 C22 110.76(15)
C21 N2 C23 107.47(15)
C22 N2 C23 108.42(17)
Li N3 C18 101.74(12)
Li N3 C19 117.14(13)
Li N3 C20 106.32(13)
C18 N3 C19 110.20(16)
C18 N3 C20 111.64(14)
C19 N3 C20 109.58(15)
Li N4 C15 116.86(14)
Li N4 C16 112.88(13)
Li N4 C17 98.33(12)
C15 N4 C16 108.42(15)
C15 N4 C17 111.37(15)
C16 N4 C17 108.43(15)

loop_
_geom_bond_atom_site_label_1
_geom_bond_atom_site_label_2
_geom_bond_distance
Zn C1 1.984(2)
Zn C2 1.999(2)
Zn N1 2.0869(13)
Li C17 2.780(3)
Li N1 2.055(3)
Li H1 2.294(19)
Li N2 2.220(3)
Li N3 2.152(3)
Li N4 2.149(3)
C1 H1A 0.980
C1 H1B 0.980
C1 H1C 0.980
C2 H2A 0.980
C2 H2B 0.980
C2 H2C 0.980
C3 C4 1.422(2)
C3 C8 1.427(2)
C3 N1 1.407(2)
C4 C5 1.392(2)
C4 C9 1.523(2)
C5 H5 0.950
C5 C6 1.387(2)
C6 H6 0.950
C6 C7 1.386(2)
C7 H7 0.950
C7 C8 1.389(2)
C8 C12 1.529(2)
C9 H9 1.000
C9 C10 1.542(2)
C9 C11 1.532(2)
C10 H10A 0.980
C10 H10B 0.980
C10 H10C 0.980
C11 H11A 0.980
C11 H11B 0.980
C11 H11C 0.980
C12 H12 1.000
C12 C13 1.532(3)
C12 C14 1.542(3)
C13 H13A 0.980
C13 H13B 0.980
C13 H13C 0.980
C14 H14A 0.980
C14 H14B 0.980
C14 H14C 0.980
C15 H15A 0.980
C15 H15B 0.980
C15 H15C 0.980
C15 N4 1.464(2)
C16 H16A 0.980
C16 H16B 0.980
C16 H16C 0.980
C16 N4 1.477(2)
C17 H17A 0.990
C17 H17B 0.990
C17 C18 1.512(3)
C17 N4 1.480(2)
C18 H18A 0.990
C18 H18B 0.990
C18 N3 1.483(2)
C19 H19A 0.980
C19 H19B 0.980
C19 H19C 0.980
C19 N3 1.474(2)
C20 H20A 0.990
C20 H20B 0.990
C20 C21 1.493(3)
C20 N3 1.470(2)
C21 H21A 0.990
C21 H21B 0.990
C21 N2 1.487(2)
C22 H22A 0.980
C22 H22B 0.980
C22 H22C 0.980
C22 N2 1.460(2)
C23 H23A 0.980
C23 H23B 0.980
C23 H23C 0.980
C23 N2 1.469(2)
C24 H24A 0.980
C24 H24B 0.980
C24 H24C 0.980
C24 C25 1.361(9)
C25 C26 1.390
C25 C30 1.390
C26 H26 0.950
C26 C27 1.390
C27 H27 0.950
C27 C28 1.390
C28 H28 0.950
C28 C29 1.390
C29 H29 0.950
C29 C30 1.390
C30 H30 0.950
N1 H1 0.85(2)
